data_7047963
loop_
_publ_author_name
'Garc\'ia-L\'opez, V\'ictor'
'Palacios-Corella, Mario'
'Abherv\'e, Alexandre'
'Pellicer-Carre\~no, Isaac'
'Desplanches, C\'edric'
'Clemente-Le\'on, Miguel'
'Coronado, Eugenio'

_publ_section_title
;
 Spin-crossover compounds based on iron(ii) complexes of
 2,6-bis(pyrazol-1-yl)pyridine (bpp) functionalized with carboxylic acid
 and ethyl carboxylic acid.
;
_journal_issue 47
_journal_name_full 'Dalton transactions (Cambridge, England : 2003)'
_journal_page_first 16958
_journal_page_last 16968
_journal_paper_doi 10.1039/c8dt03511c
_journal_volume 47
_journal_year 2018
_chemical_formula_sum 'C27 H24 F12 Fe N10 O5 Sb2'
_chemical_formula_weight 1095.91
_space_group_crystal_system tetragonal
_space_group_IT_number 110
_space_group_name_Hall 'I 4bw -2c'
_space_group_name_H-M_alt 'I 41 c d'
_symmetry_space_group_name_Hall 'I 4bw -2c'
_symmetry_space_group_name_H-M 'I 41 c d'
_atom_sites_solution_hydrogens geom
_audit_creation_method SHELXL-2013
_audit_update_record
;
2018-10-01 deposited with the CCDC.
2018-11-06 downloaded from the CCDC.
;
_cell_angle_alpha 90
_cell_angle_beta 90
_cell_angle_gamma 90
_cell_formula_units_Z 8
_cell_length_a 23.6034(15)
_cell_length_b 23.6034(15)
_cell_length_c 14.9526(17)
_cell_measurement_reflns_used 1704
_cell_measurement_temperature 300(2)
_cell_measurement_theta_max 17.1230
_cell_measurement_theta_min 3.3930
_cell_volume 8330.4(12)
_computing_cell_refinement 'CrysAlisPro 1.171.38.46 (Rigaku OD, 2015)'
_computing_data_collection 'CrysAlisPro 1.171.38.46 (Rigaku OD, 2015)'
_computing_data_reduction 'CrysAlisPro 1.171.38.46 (Rigaku OD, 2015)'
_computing_molecular_graphics 'WinGX (L. J. Farrugia, 2012)'
_computing_publication_material 'WinGX (L. J. Farrugia, 2012)'
_computing_structure_refinement 'SHELXL-2013 (Sheldrick, 2013)'
_computing_structure_solution 'SIR97 (A. Altomare et al., 1999)'
_diffrn_ambient_environment air
_diffrn_ambient_temperature 299.9(3)
_diffrn_detector 'CCD plate'
_diffrn_detector_area_resol_mean 16.0267
_diffrn_detector_type Sapphire3
_diffrn_measured_fraction_theta_full 0.997
_diffrn_measured_fraction_theta_max 0.996
_diffrn_measurement_device 'four-circle diffractometer'
_diffrn_measurement_device_type 'SuperNova, Single source at offset, Sapphire3'
_diffrn_radiation_monochromator mirror
_diffrn_radiation_probe x-ray
_diffrn_radiation_type 'Mo K\a'
_diffrn_radiation_wavelength 0.71073
_diffrn_reflns_av_R_equivalents 0.1398
_diffrn_reflns_av_unetI/netI 0.1275
_diffrn_reflns_Laue_measured_fraction_full 0.997
_diffrn_reflns_Laue_measured_fraction_max 0.996
_diffrn_reflns_limit_h_max 20
_diffrn_reflns_limit_h_min -30
_diffrn_reflns_limit_k_max 28
_diffrn_reflns_limit_k_min -28
_diffrn_reflns_limit_l_max 19
_diffrn_reflns_limit_l_min -19
_diffrn_reflns_number 19539
_diffrn_reflns_point_group_measured_fraction_full 0.998
_diffrn_reflns_point_group_measured_fraction_max 0.992
_diffrn_reflns_theta_full 25.242
_diffrn_reflns_theta_max 27.604
_diffrn_reflns_theta_min 3.226
_diffrn_source 'micro-focus sealed X-ray tube'
_diffrn_source_type 'SuperNova (Mo) X-ray Source'
_exptl_absorpt_coefficient_mu 1.732
_exptl_absorpt_correction_T_max 1.00000
_exptl_absorpt_correction_T_min 0.40401
_exptl_absorpt_correction_type multi-scan
_exptl_absorpt_process_details
;
CrysAlisPro 1.171.38.46 (Rigaku Oxford Diffraction, 2015)
Empirical absorption correction using spherical harmonics,
 implemented in SCALE3 ABSPACK scaling algorithm.
;
_exptl_crystal_colour orange
_exptl_crystal_density_diffrn 1.748
_exptl_crystal_description needle
_exptl_crystal_F_000 4256
_exptl_crystal_size_max 0.160
_exptl_crystal_size_mid 0.040
_exptl_crystal_size_min 0.020
_refine_diff_density_max 0.418
_refine_diff_density_min -0.320
_refine_diff_density_rms 0.082
_refine_ls_abs_structure_details
;
 Flack x determined using 640 quotients [(I+)-(I-)]/[(I+)+(I-)]
 (Parsons and Flack (2004), Acta Cryst. A60, s61).
;
_refine_ls_abs_structure_Flack -0.05(4)
_refine_ls_extinction_method none
_refine_ls_goodness_of_fit_ref 0.957
_refine_ls_hydrogen_treatment constr
_refine_ls_matrix_type full
_refine_ls_number_parameters 276
_refine_ls_number_reflns 4802
_refine_ls_number_restraints 1
_refine_ls_restrained_S_all 0.957
_refine_ls_R_factor_all 0.1756
_refine_ls_R_factor_gt 0.0679
_refine_ls_shift/su_max 0.000
_refine_ls_shift/su_mean 0.000
_refine_ls_structure_factor_coef Fsqd
_refine_ls_weighting_details 'w=1/[\s^2^(Fo^2^)+(0.0588P)^2^] where P=(Fo^2^+2Fc^2^)/3'
_refine_ls_weighting_scheme calc
_refine_ls_wR_factor_gt 0.1328
_refine_ls_wR_factor_ref 0.1825
_reflns_Friedel_coverage 0.915
_reflns_Friedel_fraction_full 0.998
_reflns_Friedel_fraction_max 0.987
_reflns_number_gt 2000
_reflns_number_total 4802
_reflns_threshold_expression 'I > 2\s(I)'
_cod_data_source_file c8dt03511c2.cif
_cod_data_source_block shelx_CCDC2
_cod_depositor_comments 'Adding full bibliography for 7047960--7047970.cif.'
_cod_original_cell_volume 8330.4(14)
_cod_database_code 7047963
_shelx_space_group_comment
;
The symmetry employed for this shelxl refinement is uniquely defined
by the following loop, which should always be used as a source of
symmetry information in preference to the above space-group names.
They are only intended as comments.
;
_shelx_estimated_absorpt_t_min 0.769
_shelx_estimated_absorpt_t_max 0.966
_shelxl_version_number 2013-4

loop_
_space_group_symop_operation_xyz
'x, y, z'
'-x, -y, z'
'-y, x+1/2, z+1/4'
'y, -x+1/2, z+1/4'
'-x, y, z+1/2'
'x, -y, z+1/2'
'y+1/2, x, z+1/4'
'-y+1/2, -x, z+1/4'
'x+1/2, y+1/2, z+1/2'
'-x+1/2, -y+1/2, z+1/2'
'-y+1/2, x+1, z+3/4'
'y+1/2, -x+1, z+3/4'
'-x+1/2, y+1/2, z+1'
'x+1/2, -y+1/2, z+1'
'y+1, x+1/2, z+3/4'
'-y+1, -x+1/2, z+3/4'

loop_
_atom_site_label
_atom_site_type_symbol
_atom_site_fract_x
_atom_site_fract_y
_atom_site_fract_z
_atom_site_U_iso_or_equiv
_atom_site_adp_type
_atom_site_occupancy
_atom_site_site_symmetry_order
_atom_site_calc_flag
_atom_site_refinement_flags_posn
_atom_site_refinement_flags_adp
_atom_site_refinement_flags_occupancy
C1 C 0.5917(8) 0.4541(9) 1.0257(13) 0.091(6) Uani 1 1 d . . .
H1 H 0.6168 0.4844 1.0285 0.109 Uiso 1 1 calc R U .
C2 C 0.6001(9) 0.4017(10) 1.0698(13) 0.095(7) Uani 1 1 d . . .
H2 H 0.6304 0.3921 1.1066 0.114 Uiso 1 1 calc R U .
C3 C 0.5560(9) 0.3689(10) 1.0484(13) 0.092(6) Uani 1 1 d . . .
H3 H 0.5500 0.3316 1.0663 0.110 Uiso 1 1 calc R U .
C4 C 0.4709(7) 0.3877(7) 0.9486(12) 0.070(5) Uani 1 1 d . . .
C5 C 0.4426(7) 0.3380(8) 0.9554(11) 0.071(5) Uani 1 1 d . . .
H5 H 0.4540 0.3094 0.9943 0.085 Uiso 1 1 calc R U .
C6 C 0.3961(8) 0.3328(6) 0.9010(13) 0.069(4) Uani 1 1 d . . .
C7 C 0.3757(6) 0.3758(7) 0.8466(12) 0.071(5) Uani 1 1 d . . .
H7 H 0.3423 0.3725 0.8139 0.086 Uiso 1 1 calc R U .
C8 C 0.4091(7) 0.4245(6) 0.8447(11) 0.058(4) Uani 1 1 d . . .
C9 C 0.3566(8) 0.4892(9) 0.7391(16) 0.090(5) Uani 1 1 d . . .
H9 H 0.3240 0.4685 0.7269 0.109 Uiso 1 1 calc R U .
C10 C 0.3710(10) 0.5421(8) 0.7047(15) 0.099(7) Uani 1 1 d . . .
H10 H 0.3500 0.5636 0.6645 0.119 Uiso 1 1 calc R U .
C11 C 0.4232(10) 0.5564(8) 0.7428(14) 0.090(6) Uani 1 1 d . . .
H11 H 0.4435 0.5893 0.7305 0.108 Uiso 1 1 calc R U .
C12 C 0.3635(10) 0.2764(8) 0.9034(19) 0.098(7) Uani 1 1 d . . .
C13 C 0.194(2) 0.236(3) 0.881(4) 0.16(3) Uani 0.5 1 d . . P
H13A H 0.2231 0.2651 0.8862 0.244 Uiso 0.5 1 calc R U P
H13B H 0.1727 0.2347 0.9350 0.244 Uiso 0.5 1 calc R U P
H13C H 0.1698 0.2455 0.8316 0.244 Uiso 0.5 1 calc R U P
C14 C 0.2204(19) 0.183(2) 0.865(3) 0.091(14) Uani 0.5 1 d . . P
C15 C 0.1865(17) 0.1321(16) 0.871(4) 0.133(19) Uani 0.5 1 d . . P
H15A H 0.2100 0.0996 0.8609 0.199 Uiso 0.5 1 calc R U P
H15B H 0.1570 0.1333 0.8268 0.199 Uiso 0.5 1 calc R U P
H15C H 0.1698 0.1296 0.9295 0.199 Uiso 0.5 1 calc R U P
N1 N 0.5444(6) 0.4546(5) 0.9804(9) 0.066(4) Uani 1 1 d . . .
N2 N 0.5215(5) 0.4007(6) 0.9950(11) 0.072(4) Uani 1 1 d . . .
N3 N 0.4564(5) 0.4306(5) 0.8948(10) 0.059(3) Uani 1 1 d . . .
N4 N 0.3998(6) 0.4740(6) 0.7940(10) 0.067(4) Uani 1 1 d . . .
N5 N 0.4395(6) 0.5162(6) 0.7989(9) 0.066(4) Uani 1 1 d . . .
O1 O 0.3782(7) 0.2384(7) 0.9481(12) 0.124(6) Uani 1 1 d . . .
O2 O 0.3223(8) 0.2762(6) 0.8500(15) 0.153(8) Uani 1 1 d . . .
H2A H 0.3061 0.2455 0.8527 0.229 Uiso 1 1 calc R U .
O3 O 0.2697(14) 0.1775(10) 0.848(2) 0.115(11) Uani 0.5 1 d . . P
F1 F 0.8293(4) 0.4909(7) 0.9897(13) 0.154(5) Uani 1 1 d . . .
F2 F 0.7997(7) 0.5929(7) 0.9511(13) 0.189(8) Uani 1 1 d . . .
F3 F 0.7464(7) 0.5102(10) 0.8787(12) 0.181(8) Uani 1 1 d . . .
F4 F 0.7815(10) 0.5512(8) 1.1097(13) 0.185(8) Uani 1 1 d . . .
F5 F 0.7283(6) 0.4692(7) 1.0404(13) 0.175(8) Uani 1 1 d . . .
F6 F 0.6954(6) 0.5679(8) 1.0021(14) 0.195(9) Uani 1 1 d . . .
Fe Fe 0.5000 0.5000 0.8895(3) 0.0564(7) Uani 1 2 d S T P
Sb Sb 0.76307(6) 0.53228(7) 0.99542(11) 0.0960(5) Uani 1 1 d . . .

loop_
_atom_site_aniso_label
_atom_site_aniso_U_11
_atom_site_aniso_U_22
_atom_site_aniso_U_33
_atom_site_aniso_U_23
_atom_site_aniso_U_13
_atom_site_aniso_U_12
C1 0.067(12) 0.118(18) 0.088(14) -0.013(13) -0.015(11) -0.012(11)
C2 0.088(14) 0.103(16) 0.094(14) -0.017(13) -0.039(12) 0.022(13)
C3 0.096(14) 0.112(18) 0.068(12) 0.005(13) -0.025(12) 0.001(13)
C4 0.076(12) 0.058(11) 0.077(12) 0.004(10) 0.008(10) -0.015(9)
C5 0.069(11) 0.084(13) 0.059(9) 0.014(9) -0.005(9) -0.017(9)
C6 0.082(12) 0.048(9) 0.076(11) 0.002(9) 0.023(10) 0.002(8)
C7 0.045(9) 0.080(12) 0.089(11) -0.015(11) 0.007(9) -0.005(8)
C8 0.071(11) 0.042(8) 0.060(9) -0.001(8) 0.005(9) -0.004(8)
C9 0.086(12) 0.094(14) 0.092(12) -0.031(14) -0.023(14) 0.015(11)
C10 0.121(19) 0.072(13) 0.105(17) -0.006(12) -0.029(15) 0.015(12)
C11 0.115(17) 0.066(11) 0.089(13) -0.007(13) -0.006(14) 0.006(11)
C12 0.096(16) 0.063(13) 0.14(2) -0.002(14) -0.019(15) -0.014(11)
C13 0.06(3) 0.22(6) 0.21(6) -0.10(6) 0.02(4) -0.04(4)
C14 0.05(2) 0.10(3) 0.12(4) 0.01(3) -0.03(3) -0.03(2)
C15 0.09(3) 0.09(3) 0.21(6) 0.03(4) -0.01(4) -0.06(2)
N1 0.072(8) 0.062(9) 0.063(8) -0.002(7) -0.010(7) -0.015(7)
N2 0.070(8) 0.060(8) 0.086(10) 0.003(9) -0.021(10) -0.010(7)
N3 0.069(9) 0.050(7) 0.059(7) 0.000(7) -0.002(8) -0.011(6)
N4 0.060(9) 0.062(8) 0.081(10) 0.000(8) -0.022(8) 0.001(7)
N5 0.074(9) 0.057(8) 0.067(9) 0.005(7) -0.004(7) 0.007(7)
O1 0.137(14) 0.083(10) 0.151(16) 0.017(10) -0.015(12) -0.032(10)
O2 0.133(14) 0.091(11) 0.23(2) 0.039(12) -0.072(16) -0.066(10)
O3 0.11(2) 0.048(14) 0.19(3) -0.010(17) -0.06(2) -0.024(15)
F1 0.087(8) 0.213(15) 0.162(11) -0.011(14) 0.026(12) 0.028(9)
F2 0.166(14) 0.175(13) 0.23(2) 0.059(14) 0.010(13) -0.072(12)
F3 0.181(17) 0.26(2) 0.101(13) -0.013(14) -0.030(12) -0.039(16)
F4 0.27(2) 0.177(15) 0.110(12) -0.022(12) -0.059(13) 0.069(16)
F5 0.124(11) 0.178(15) 0.22(2) 0.080(13) -0.008(11) -0.040(10)
F6 0.128(11) 0.27(2) 0.181(15) 0.087(19) 0.031(13) 0.090(13)
Fe 0.0571(17) 0.0475(16) 0.0646(16) 0.000 0.000 -0.0139(14)
Sb 0.0637(7) 0.1314(12) 0.0928(8) 0.0109(10) -0.0025(8) -0.0069(7)

loop_
_atom_type_symbol
_atom_type_description
_atom_type_scat_dispersion_real
_atom_type_scat_dispersion_imag
_atom_type_scat_source
C C 0.0033 0.0016 'International Tables Vol C Tables 4.2.6.8 and 6.1.1.4'
H H 0.0000 0.0000 'International Tables Vol C Tables 4.2.6.8 and 6.1.1.4'
N N 0.0061 0.0033 'International Tables Vol C Tables 4.2.6.8 and 6.1.1.4'
O O 0.0106 0.0060 'International Tables Vol C Tables 4.2.6.8 and 6.1.1.4'
F F 0.0171 0.0103 'International Tables Vol C Tables 4.2.6.8 and 6.1.1.4'
Fe Fe 0.3463 0.8444 'International Tables Vol C Tables 4.2.6.8 and 6.1.1.4'
Sb Sb -0.5866 1.5461 'International Tables Vol C Tables 4.2.6.8 and 6.1.1.4'

loop_
_geom_angle_atom_site_label_1
_geom_angle_atom_site_label_2
_geom_angle_atom_site_label_3
_geom_angle
_geom_angle_site_symmetry_1
_geom_angle_site_symmetry_3
N1 C1 C2 111.7(18) . .
C3 C2 C1 106.7(18) . .
C2 C3 N2 106.5(19) . .
N3 C4 C5 125.0(17) . .
N3 C4 N2 110.3(14) . .
C5 C4 N2 124.6(17) . .
C4 C5 C6 115.4(17) . .
C5 C6 C7 124.0(15) . .
C5 C6 C12 117.7(18) . .
C7 C6 C12 118.3(18) . .
C8 C7 C6 114.8(15) . .
N3 C8 C7 123.0(15) . .
N3 C8 N4 109.8(12) . .
C7 C8 N4 127.3(16) . .
N4 C9 C10 106.2(18) . .
C9 C10 C11 106.3(18) . .
N5 C11 C10 109.8(18) . .
O1 C12 O2 126(2) . .
O1 C12 C6 122(2) . .
O2 C12 C6 112(2) . .
O3 C14 C13 123(4) . .
O3 C14 C15 117(5) . .
C13 C14 C15 119(4) . .
C1 N1 N2 103.9(15) . .
C1 N1 Fe 142.8(13) . .
N2 N1 Fe 112.6(10) . .
C3 N2 N1 111.1(15) . .
C3 N2 C4 132.0(17) . .
N1 N2 C4 116.6(14) . .
C4 N3 C8 117.7(13) . .
C4 N3 Fe 121.8(11) . .
C8 N3 Fe 120.5(11) . .
C9 N4 N5 110.6(15) . .
C9 N4 C8 131.5(16) . .
N5 N4 C8 117.9(13) . .
C11 N5 N4 106.9(15) . .
C11 N5 Fe 140.5(14) . .
N4 N5 Fe 112.6(10) . .
N3 Fe N3 175.4(9) . 2_665
N3 Fe N5 104.2(6) . 2_665
N3 Fe N5 79.1(6) 2_665 2_665
N3 Fe N5 79.1(6) . .
N3 Fe N5 104.1(6) 2_665 .
N5 Fe N5 95.0(8) 2_665 .
N3 Fe N1 78.5(5) . .
N3 Fe N1 98.3(5) 2_665 .
N5 Fe N1 89.0(5) 2_665 .
N5 Fe N1 157.5(5) . .
N3 Fe N1 98.3(5) . 2_665
N3 Fe N1 78.5(5) 2_665 2_665
N5 Fe N1 157.5(5) 2_665 2_665
N5 Fe N1 89.0(5) . 2_665
N1 Fe N1 95.6(8) . 2_665
F2 Sb F6 94.3(8) . .
F2 Sb F4 92.1(11) . .
F6 Sb F4 92.6(9) . .
F2 Sb F5 177.9(8) . .
F6 Sb F5 87.8(8) . .
F4 Sb F5 87.8(11) . .
F2 Sb F1 89.8(8) . .
F6 Sb F1 175.7(9) . .
F4 Sb F1 88.3(9) . .
F5 Sb F1 88.1(7) . .
F2 Sb F3 88.8(9) . .
F6 Sb F3 89.7(9) . .
F4 Sb F3 177.5(9) . .
F5 Sb F3 91.3(10) . .
F1 Sb F3 89.3(8) . .

loop_
_geom_bond_atom_site_label_1
_geom_bond_atom_site_label_2
_geom_bond_distance
_geom_bond_site_symmetry_2
C1 N1 1.31(2) .
C1 C2 1.41(3) .
C2 C3 1.34(3) .
C3 N2 1.37(2) .
C4 N3 1.34(2) .
C4 C5 1.35(2) .
C4 N2 1.41(2) .
C5 C6 1.37(2) .
C6 C7 1.39(2) .
C6 C12 1.54(2) .
C7 C8 1.39(2) .
C8 N3 1.351(19) .
C8 N4 1.410(19) .
C9 N4 1.36(2) .
C9 C10 1.39(3) .
C10 C11 1.40(3) .
C11 N5 1.32(2) .
C12 O1 1.17(2) .
C12 O2 1.26(3) .
C13 C14 1.42(6) .
C14 O3 1.20(5) .
C14 C15 1.45(5) .
N1 N2 1.400(16) .
N1 Fe 2.023(14) .
N3 Fe 1.937(12) .
N4 N5 1.371(17) .
N5 Fe 2.006(14) .
F1 Sb 1.846(11) .
F2 Sb 1.798(14) .
F3 Sb 1.863(17) .
F4 Sb 1.819(17) .
F5 Sb 1.829(15) .
F6 Sb 1.808(13) .
Fe N3 1.937(12) 2_665
Fe N5 2.006(14) 2_665
Fe N1 2.023(14) 2_665
